data_4034036
loop_
_publ_author_name
'Tang, Lin'
'Yang, Zhen'
'Jiao, Jingchao'
'Cui, Ying'
'Zou, Guodong'
'Zhou, Qiuju'
'Zhou, Yuqiang'
'Rao, Weihao'
'Ma, Xiantao'

_publ_section_title
;
 Chemoselective Mono- and Difluorination of 1,3-Dicarbonyl Compounds.
;
_journal_issue 16
_journal_name_full 'The Journal of organic chemistry'
_journal_page_first 10449
_journal_page_last 10458
_journal_paper_doi 10.1021/acs.joc.9b01808
_journal_volume 84
_journal_year 2019
_chemical_formula_moiety 'C10 H8 Cl F2 N O2'
_chemical_formula_sum 'C10 H8 Cl F2 N O2'
_chemical_formula_weight 247.62
_space_group_crystal_system monoclinic
_space_group_IT_number 14
_space_group_name_Hall '-P 2ybc'
_space_group_name_H-M_alt 'P 1 21/c 1'
_atom_sites_solution_hydrogens geom
_audit_creation_method SHELXL-2016/6
_cell_angle_alpha 90
_cell_angle_beta 98.818(7)
_cell_angle_gamma 90
_cell_formula_units_Z 4
_cell_length_a 11.454(2)
_cell_length_b 9.9349(19)
_cell_length_c 9.8667(17)
_cell_measurement_reflns_used 6390
_cell_measurement_temperature 295(2)
_cell_measurement_theta_max 26.27
_cell_measurement_theta_min 2.73
_cell_volume 1109.5(3)
_computing_cell_refinement 'APEX3 (Bruker, 2016)'
_computing_data_collection 'APEX3 (Bruker, 2016)'
_computing_data_reduction 'APEX3 (Bruker, 2016)'
_computing_molecular_graphics 'DIAMOND. Version 3.2k. Crystal Impact'
_computing_publication_material 'Windows Word 2010'
_computing_structure_refinement 'SHELXL-2016/6 (Sheldrick, 2016)'
_computing_structure_solution 'SHELXT 2018/2 (Sheldrick, 2018)'
_diffrn_ambient_temperature 295(2)
_diffrn_measured_fraction_theta_full 0.997
_diffrn_measured_fraction_theta_max 0.997
_diffrn_measurement_device_type 'Bruker D8 QUEST ECO'
_diffrn_radiation_type MoK\a
_diffrn_radiation_wavelength 0.71073
_diffrn_reflns_av_R_equivalents 0.0225
_diffrn_reflns_av_unetI/netI 0.0159
_diffrn_reflns_Laue_measured_fraction_full 0.997
_diffrn_reflns_Laue_measured_fraction_max 0.997
_diffrn_reflns_limit_h_max 14
_diffrn_reflns_limit_h_min -14
_diffrn_reflns_limit_k_max 12
_diffrn_reflns_limit_k_min -12
_diffrn_reflns_limit_l_max 12
_diffrn_reflns_limit_l_min -11
_diffrn_reflns_number 11953
_diffrn_reflns_point_group_measured_fraction_full 0.997
_diffrn_reflns_point_group_measured_fraction_max 0.997
_diffrn_reflns_theta_full 25.242
_diffrn_reflns_theta_max 26.000
_diffrn_reflns_theta_min 2.728
_exptl_absorpt_coefficient_mu 0.355
_exptl_absorpt_correction_T_max 0.7454
_exptl_absorpt_correction_T_min 0.6997
_exptl_absorpt_correction_type multi-scan
_exptl_absorpt_process_details
;
 SADABS 2016/2: Krause, L., Herbst-Irmer, R., Sheldrick G.M. & Stalke D.,
 J. Appl. Cryst. 48 (2015) 3-10
;
_exptl_crystal_colour colourless
_exptl_crystal_density_diffrn 1.482
_exptl_crystal_description block
_exptl_crystal_F_000 504
_exptl_crystal_size_max 0.15
_exptl_crystal_size_mid 0.13
_exptl_crystal_size_min 0.12
_refine_diff_density_max 0.371
_refine_diff_density_min -0.285
_refine_diff_density_rms 0.043
_refine_ls_extinction_method none
_refine_ls_goodness_of_fit_ref 1.042
_refine_ls_hydrogen_treatment constr
_refine_ls_matrix_type full
_refine_ls_number_parameters 146
_refine_ls_number_reflns 2168
_refine_ls_number_restraints 0
_refine_ls_restrained_S_all 1.042
_refine_ls_R_factor_all 0.0544
_refine_ls_R_factor_gt 0.0468
_refine_ls_shift/su_max 0.013
_refine_ls_shift/su_mean 0.000
_refine_ls_structure_factor_coef Fsqd
_refine_ls_weighting_details 'w=1/[\s^2^(Fo^2^)+(0.0787P)^2^+0.4432P] where P=(Fo^2^+2Fc^2^)/3'
_refine_ls_weighting_scheme calc
_refine_ls_wR_factor_gt 0.1357
_refine_ls_wR_factor_ref 0.1452
_reflns_Friedel_coverage 0.000
_reflns_number_gt 1836
_reflns_number_total 2168
_reflns_threshold_expression 'I > 2\s(I)'
_cod_data_source_file jo9b01808_si_003.cif
_cod_data_source_block 3h
_cod_original_sg_symbol_H-M 'P 21/c'
_cod_database_code 4034036
_shelx_shelxl_version_number 2016/6
_shelx_space_group_comment
;
The symmetry employed for this shelxl refinement is uniquely defined
by the following loop, which should always be used as a source of
symmetry information in preference to the above space-group names.
They are only intended as comments.
;

loop_
_space_group_symop_operation_xyz
'x, y, z'
'-x, y+1/2, -z+1/2'
'-x, -y, -z'
'x, -y-1/2, z-1/2'

loop_
_atom_site_label
_atom_site_type_symbol
_atom_site_fract_x
_atom_site_fract_y
_atom_site_fract_z
_atom_site_U_iso_or_equiv
_atom_site_adp_type
_atom_site_occupancy
_atom_site_site_symmetry_order
_atom_site_calc_flag
_atom_site_refinement_flags_posn
_atom_site_refinement_flags_adp
Cl1 Cl 0.48232(6) 1.33357(7) 0.44213(8) 0.0799(3) Uani 1 1 d . .
F1 F 0.18586(16) 0.49554(16) 0.3917(2) 0.0974(6) Uani 1 1 d . .
F2 F 0.08826(17) 0.62025(18) 0.51692(15) 0.0939(6) Uani 1 1 d . .
O1 O 0.22363(18) 0.73003(19) 0.24352(15) 0.0781(6) Uani 1 1 d . .
O2 O 0.0094(2) 0.5080(3) 0.1979(3) 0.1140(9) Uani 1 1 d . .
N1 N 0.22373(14) 0.81959(17) 0.45541(15) 0.0450(4) Uani 1 1 d . .
H1A H 0.200691 0.803272 0.532725 0.054 Uiso 1 1 calc R U
C1 C 0.41859(18) 1.0852(2) 0.3462(2) 0.0521(5) Uani 1 1 d . .
H1 H 0.467033 1.100778 0.280319 0.062 Uiso 1 1 calc R U
C2 C 0.40618(18) 1.1823(2) 0.4420(2) 0.0514(5) Uani 1 1 d . .
C3 C 0.3345(2) 1.1605(2) 0.5407(2) 0.0578(6) Uani 1 1 d . .
H3 H 0.326261 1.226750 0.605179 0.069 Uiso 1 1 calc R U
C4 C 0.27558(19) 1.0402(2) 0.5429(2) 0.0526(5) Uani 1 1 d . .
H4 H 0.227894 1.024873 0.609567 0.063 Uiso 1 1 calc R U
C5 C 0.28673(16) 0.94138(19) 0.44618(18) 0.0415(4) Uani 1 1 d . .
C6 C 0.35916(17) 0.9641(2) 0.34758(19) 0.0478(5) Uani 1 1 d . .
H6 H 0.367591 0.898223 0.282839 0.057 Uiso 1 1 calc R U
C7 C 0.19652(18) 0.7282(2) 0.35770(19) 0.0495(5) Uani 1 1 d . .
C8 C 0.1208(2) 0.6088(2) 0.3914(2) 0.0578(5) Uani 1 1 d . .
C9 C 0.0101(2) 0.5929(2) 0.2832(3) 0.0637(6) Uani 1 1 d . .
C10 C -0.0887(3) 0.6837(3) 0.2942(4) 0.0920(10) Uani 1 1 d . .
H10A H -0.111613 0.728935 0.208211 0.138 Uiso 1 1 calc R U
H10B H -0.064871 0.749021 0.364719 0.138 Uiso 1 1 calc R U
H10C H -0.154271 0.632792 0.316714 0.138 Uiso 1 1 calc R U

loop_
_atom_site_aniso_label
_atom_site_aniso_U_11
_atom_site_aniso_U_22
_atom_site_aniso_U_33
_atom_site_aniso_U_23
_atom_site_aniso_U_13
_atom_site_aniso_U_12
Cl1 0.0812(5) 0.0614(4) 0.1004(6) -0.0009(3) 0.0245(4) -0.0211(3)
F1 0.0934(12) 0.0591(9) 0.1357(16) 0.0207(10) 0.0051(10) 0.0098(8)
F2 0.1360(15) 0.0980(12) 0.0519(8) -0.0006(8) 0.0275(8) -0.0545(11)
O1 0.1164(15) 0.0837(12) 0.0379(8) -0.0134(8) 0.0235(8) -0.0351(11)
O2 0.0959(16) 0.125(2) 0.1164(18) -0.0676(16) 0.0001(13) 0.0004(14)
N1 0.0544(9) 0.0511(9) 0.0308(7) 0.0010(6) 0.0112(6) -0.0040(7)
C1 0.0511(11) 0.0603(12) 0.0477(11) 0.0086(9) 0.0168(8) 0.0024(9)
C2 0.0465(11) 0.0504(11) 0.0569(12) 0.0028(9) 0.0071(9) -0.0018(8)
C3 0.0580(12) 0.0590(13) 0.0591(13) -0.0151(10) 0.0173(10) -0.0048(10)
C4 0.0539(11) 0.0625(13) 0.0450(10) -0.0097(9) 0.0195(8) -0.0055(9)
C5 0.0421(9) 0.0492(10) 0.0329(8) 0.0017(7) 0.0053(7) 0.0020(8)
C6 0.0538(11) 0.0529(11) 0.0391(10) -0.0011(8) 0.0152(8) 0.0035(9)
C7 0.0590(12) 0.0539(11) 0.0345(9) 0.0021(8) 0.0039(8) -0.0034(9)
C8 0.0727(14) 0.0500(12) 0.0510(12) 0.0024(9) 0.0107(10) -0.0038(10)
C9 0.0671(14) 0.0589(13) 0.0663(14) -0.0120(11) 0.0143(11) -0.0100(11)
C10 0.0718(18) 0.0725(18) 0.128(3) -0.0047(18) 0.0046(17) 0.0049(14)

loop_
_atom_type_symbol
_atom_type_description
_atom_type_scat_dispersion_real
_atom_type_scat_dispersion_imag
_atom_type_scat_source
C C 0.0033 0.0016 'International Tables Vol C Tables 4.2.6.8 and 6.1.1.4'
H H 0.0000 0.0000 'International Tables Vol C Tables 4.2.6.8 and 6.1.1.4'
Cl Cl 0.1484 0.1585 'International Tables Vol C Tables 4.2.6.8 and 6.1.1.4'
F F 0.0171 0.0103 'International Tables Vol C Tables 4.2.6.8 and 6.1.1.4'
N N 0.0061 0.0033 'International Tables Vol C Tables 4.2.6.8 and 6.1.1.4'
O O 0.0106 0.0060 'International Tables Vol C Tables 4.2.6.8 and 6.1.1.4'

loop_
_geom_angle_atom_site_label_1
_geom_angle_atom_site_label_2
_geom_angle_atom_site_label_3
_geom_angle
C7 N1 C5 127.04(16)
C7 N1 H1A 116.5
C5 N1 H1A 116.5
C2 C1 C6 120.09(18)
C2 C1 H1 120.0
C6 C1 H1 120.0
C1 C2 C3 120.6(2)
C1 C2 Cl1 120.24(16)
C3 C2 Cl1 119.13(17)
C4 C3 C2 119.5(2)
C4 C3 H3 120.2
C2 C3 H3 120.2
C3 C4 C5 120.49(19)
C3 C4 H4 119.8
C5 C4 H4 119.8
C6 C5 C4 119.57(19)
C6 C5 N1 123.18(17)
C4 C5 N1 117.24(16)
C1 C6 C5 119.71(18)
C1 C6 H6 120.1
C5 C6 H6 120.1
O1 C7 N1 126.8(2)
O1 C7 C8 116.51(19)
N1 C7 C8 116.67(17)
F2 C8 F1 107.34(19)
F2 C8 C7 112.20(18)
F1 C8 C7 108.33(19)
F2 C8 C9 109.3(2)
F1 C8 C9 108.22(19)
C7 C8 C9 111.24(18)
O2 C9 C10 124.6(3)
O2 C9 C8 118.6(2)
C10 C9 C8 116.8(2)
C9 C10 H10A 109.5
C9 C10 H10B 109.5
H10A C10 H10B 109.5
C9 C10 H10C 109.5
H10A C10 H10C 109.5
H10B C10 H10C 109.5

loop_
_geom_bond_atom_site_label_1
_geom_bond_atom_site_label_2
_geom_bond_distance
Cl1 C2 1.737(2)
F1 C8 1.349(3)
F2 C8 1.351(3)
O1 C7 1.214(2)
O2 C9 1.192(3)
N1 C7 1.326(3)
N1 C5 1.419(2)
N1 H1A 0.8600
C1 C2 1.374(3)
C1 C6 1.383(3)
C1 H1 0.9300
C2 C3 1.384(3)
C3 C4 1.374(3)
C3 H3 0.9300
C4 C5 1.388(3)
C4 H4 0.9300
C5 C6 1.390(3)
C6 H6 0.9300
C7 C8 1.535(3)
C8 C9 1.536(3)
C9 C10 1.464(4)
C10 H10A 0.9600
C10 H10B 0.9600
C10 H10C 0.9600

loop_
_geom_torsion_atom_site_label_1
_geom_torsion_atom_site_label_2
_geom_torsion_atom_site_label_3
_geom_torsion_atom_site_label_4
_geom_torsion
C6 C1 C2 C3 0.1(3)
C6 C1 C2 Cl1 179.08(16)
C1 C2 C3 C4 0.2(3)
Cl1 C2 C3 C4 -178.85(17)
C2 C3 C4 C5 -0.6(3)
C3 C4 C5 C6 0.7(3)
C3 C4 C5 N1 179.67(19)
C7 N1 C5 C6 -19.9(3)
C7 N1 C5 C4 161.2(2)
C2 C1 C6 C5 0.1(3)
C4 C5 C6 C1 -0.5(3)
N1 C5 C6 C1 -179.36(17)
C5 N1 C7 O1 2.4(4)
C5 N1 C7 C8 -176.38(18)
O1 C7 C8 F2 -175.7(2)
N1 C7 C8 F2 3.2(3)
O1 C7 C8 F1 66.0(3)
N1 C7 C8 F1 -115.1(2)
O1 C7 C8 C9 -52.8(3)
N1 C7 C8 C9 126.0(2)
F2 C8 C9 O2 -134.0(3)
F1 C8 C9 O2 -17.4(3)
C7 C8 C9 O2 101.5(3)
F2 C8 C9 C10 45.2(3)
F1 C8 C9 C10 161.8(2)
C7 C8 C9 C10 -79.3(3)
